data_4133506
loop_
_publ_author_name
'Farndon, Joshua J.'
'Young, Tom A.'
'Bower, John F.'

_publ_section_title
;
 Stereospecific Alkene Aziridination Using a Bifunctional Amino-Reagent:
 An Aza-Prilezhaev Reaction.
;
_journal_issue 51
_journal_name_full 'Journal of the American Chemical Society'
_journal_page_first 17846
_journal_page_last 17850
_journal_paper_doi 10.1021/jacs.8b10485
_journal_volume 140
_journal_year 2018
_chemical_formula_moiety 'C15 H20 Cl N O2'
_chemical_formula_sum 'C15 H20 Cl N O2'
_chemical_formula_weight 281.77
_space_group_crystal_system monoclinic
_space_group_IT_number 14
_space_group_name_Hall '-P 2ybc'
_space_group_name_H-M_alt 'P 1 21/c 1'
_atom_sites_solution_hydrogens geom
_atom_sites_solution_primary iterative
_audit_creation_date 2018-09-11
_audit_creation_method
;
Olex2 1.2
(compiled 2018.05.29 svn.r3508 for OlexSys, GUI svn.r5506)
;
_cell_angle_alpha 90
_cell_angle_beta 93.2127(14)
_cell_angle_gamma 90
_cell_formula_units_Z 4
_cell_length_a 8.2302(2)
_cell_length_b 15.7113(4)
_cell_length_c 11.2016(3)
_cell_measurement_reflns_used 9360
_cell_measurement_temperature 100
_cell_measurement_theta_max 30.08
_cell_measurement_theta_min 2.24
_cell_volume 1446.17(6)
_computing_cell_refinement 'SAINT V8.38A (?, 2016)'
_computing_data_reduction 'SAINT V8.38A (?, 2016)'
_computing_molecular_graphics 'Olex2 (Dolomanov et al., 2009)'
_computing_publication_material 'Olex2 (Dolomanov et al., 2009)'
_computing_structure_refinement 'ShelXL (Sheldrick, 2015)'
_computing_structure_solution
;
Superflip (Palatinus & Chapuis, 2007;Palatinus & van der Lee, 2008;
Palatinus et al., 2012)
;
_diffrn_ambient_temperature 100.04
_diffrn_detector 'Bruker area detector'
_diffrn_detector_type 'CCD area detector'
_diffrn_measured_fraction_theta_full 1.000
_diffrn_measured_fraction_theta_max 1.000
_diffrn_measurement_device 'Bruker Apex II kappa CCD area detector'
_diffrn_measurement_device_type 'Bruker Apex II kappa CCD area detector'
_diffrn_measurement_method '\f and \w scans'
_diffrn_radiation_monochromator graphite
_diffrn_radiation_type MoK\a
_diffrn_radiation_wavelength 0.71073
_diffrn_reflns_av_R_equivalents 0.0229
_diffrn_reflns_av_unetI/netI 0.0170
_diffrn_reflns_Laue_measured_fraction_full 1.000
_diffrn_reflns_Laue_measured_fraction_max 1.000
_diffrn_reflns_limit_h_max 11
_diffrn_reflns_limit_h_min -11
_diffrn_reflns_limit_k_max 22
_diffrn_reflns_limit_k_min -22
_diffrn_reflns_limit_l_max 15
_diffrn_reflns_limit_l_min -15
_diffrn_reflns_number 21203
_diffrn_reflns_point_group_measured_fraction_full 1.000
_diffrn_reflns_point_group_measured_fraction_max 1.000
_diffrn_reflns_theta_full 25.242
_diffrn_reflns_theta_max 30.092
_diffrn_reflns_theta_min 2.235
_diffrn_source 'fine-focus sealed tube'
_diffrn_standards_number 0
_exptl_absorpt_coefficient_mu 0.262
_exptl_absorpt_correction_T_max 0.7460
_exptl_absorpt_correction_T_min 0.6454
_exptl_absorpt_correction_type multi-scan
_exptl_absorpt_process_details
'SADABS-2016/2 (Bruker,2016/2) was used for absorption correction. wR2(int) was 0.0456 before and 0.0385 after correction. The Ratio of minimum to maximum transmission is 0.8651. The \l/2 correction factor is Not present.'
_exptl_crystal_colour 'clear colourless'
_exptl_crystal_colour_lustre clear
_exptl_crystal_colour_primary colourless
_exptl_crystal_density_diffrn 1.294
_exptl_crystal_description block
_exptl_crystal_F_000 600
_exptl_crystal_recrystallization_method 'Solvent system used Et2O/Hexane'
_exptl_crystal_size_max 0.543
_exptl_crystal_size_mid 0.38
_exptl_crystal_size_min 0.351
_refine_diff_density_max 0.459
_refine_diff_density_min -0.199
_refine_diff_density_rms 0.046
_refine_ls_extinction_method none
_refine_ls_goodness_of_fit_ref 1.037
_refine_ls_hydrogen_treatment constr
_refine_ls_matrix_type full
_refine_ls_number_parameters 173
_refine_ls_number_reflns 4243
_refine_ls_number_restraints 0
_refine_ls_restrained_S_all 1.037
_refine_ls_R_factor_all 0.0383
_refine_ls_R_factor_gt 0.0336
_refine_ls_shift/su_max 0.000
_refine_ls_shift/su_mean 0.000
_refine_ls_structure_factor_coef Fsqd
_refine_ls_weighting_details 'w=1/[\s^2^(Fo^2^)+(0.0462P)^2^+0.4937P] where P=(Fo^2^+2Fc^2^)/3'
_refine_ls_weighting_scheme calc
_refine_ls_wR_factor_gt 0.0886
_refine_ls_wR_factor_ref 0.0918
_reflns_Friedel_coverage 0.000
_reflns_number_gt 3782
_reflns_number_total 4243
_reflns_threshold_expression 'I > 2\s(I)'
_cod_data_source_file ja8b10485_si_006.cif
_cod_data_source_block jf1035
_cod_database_code 4133506
_shelxl_version_number 2013-4
_shelx_space_group_comment
;
The symmetry employed for this shelxl refinement is uniquely defined
by the following loop, which should always be used as a source of
symmetry information in preference to the above space-group names.
They are only intended as comments.
;
_olex2_refinement_description
;
1. Fixed Uiso
 At 1.2 times of:
  All C(H) groups, All C(H,H) groups
 At 1.5 times of:
  All C(H,H,H) groups
2.a Secondary CH2 refined with riding coordinates:
 C1(H1A,H1B), C3(H3A,H3B), C4(H4A,H4B), C5(H5A,H5B), C7(H7A,H7B), C9(H9A,H9B)
2.b Aromatic/amide H refined with riding coordinates:
 C11(H11), C12(H12), C13(H13), C14(H14), C15(H15)
2.c Idealised Me refined as rotating group:
 C8(H8A,H8B,H8C)
;
_olex2_exptl_crystal_mounting_method 'Oil on pip'
_olex2_submission_special_instructions 'No special instructions were received'

loop_
_space_group_symop_operation_xyz
'x, y, z'
'-x, y+1/2, -z+1/2'
'-x, -y, -z'
'x, -y-1/2, z-1/2'

loop_
_atom_site_label
_atom_site_type_symbol
_atom_site_fract_x
_atom_site_fract_y
_atom_site_fract_z
_atom_site_U_iso_or_equiv
_atom_site_adp_type
_atom_site_occupancy
_atom_site_site_symmetry_order
_atom_site_calc_flag
_atom_site_refinement_flags_posn
C1 C 0.72010(12) 0.72773(6) 0.42769(8) 0.01660(18) Uani 1 1 d .
H1A H 0.6780 0.7599 0.3565 0.020 Uiso 1 1 calc R
H1B H 0.7683 0.7691 0.4863 0.020 Uiso 1 1 calc R
C2 C 0.57965(12) 0.68116(6) 0.48277(8) 0.01660(18) Uani 1 1 d .
C3 C 0.64178(14) 0.61860(6) 0.57982(9) 0.0206(2) Uani 1 1 d .
H3A H 0.6814 0.6511 0.6514 0.025 Uiso 1 1 calc R
H3B H 0.5502 0.5824 0.6029 0.025 Uiso 1 1 calc R
C4 C 0.77886(14) 0.56150(7) 0.53991(9) 0.0240(2) Uani 1 1 d .
H4A H 0.8237 0.5279 0.6089 0.029 Uiso 1 1 calc R
H4B H 0.7352 0.5213 0.4781 0.029 Uiso 1 1 calc R
C5 C 0.91360(13) 0.61460(7) 0.48952(9) 0.0224(2) Uani 1 1 d .
H5A H 0.9657 0.6504 0.5536 0.027 Uiso 1 1 calc R
H5B H 0.9976 0.5767 0.4586 0.027 Uiso 1 1 calc R
C6 C 0.88566(12) 0.66502(6) 0.27809(9) 0.01802(19) Uani 1 1 d .
C7 C 1.05385(16) 0.60194(9) 0.13959(10) 0.0299(3) Uani 1 1 d .
H7A H 1.1115 0.6553 0.1213 0.036 Uiso 1 1 calc R
H7B H 0.9597 0.5955 0.0814 0.036 Uiso 1 1 calc R
C8 C 1.16631(14) 0.52740(8) 0.13155(10) 0.0262(2) Uani 1 1 d .
H8A H 1.2080 0.5251 0.0514 0.039 Uiso 1 1 calc GR
H8B H 1.1070 0.4748 0.1469 0.039 Uiso 1 1 calc GR
H8C H 1.2574 0.5336 0.1911 0.039 Uiso 1 1 calc GR
C9 C 0.45762(12) 0.74331(6) 0.53384(9) 0.01840(19) Uani 1 1 d .
H9A H 0.3699 0.7098 0.5685 0.022 Uiso 1 1 calc R
H9B H 0.5140 0.7755 0.5999 0.022 Uiso 1 1 calc R
C10 C 0.38045(12) 0.80626(6) 0.44603(9) 0.01786(18) Uani 1 1 d .
C11 C 0.45516(13) 0.88374(7) 0.42266(10) 0.0231(2) Uani 1 1 d .
H11 H 0.5564 0.8976 0.4630 0.028 Uiso 1 1 calc R
C12 C 0.38306(15) 0.94109(7) 0.34090(11) 0.0294(3) Uani 1 1 d .
H12 H 0.4358 0.9934 0.3252 0.035 Uiso 1 1 calc R
C13 C 0.23463(16) 0.92204(8) 0.28251(11) 0.0316(3) Uani 1 1 d .
H13 H 0.1855 0.9611 0.2267 0.038 Uiso 1 1 calc R
C14 C 0.15821(15) 0.84576(8) 0.30596(11) 0.0302(2) Uani 1 1 d .
H14 H 0.0559 0.8327 0.2667 0.036 Uiso 1 1 calc R
C15 C 0.23094(13) 0.78819(7) 0.38688(10) 0.0234(2) Uani 1 1 d .
H15 H 0.1780 0.7359 0.4020 0.028 Uiso 1 1 calc R
Cl1 Cl 0.47493(3) 0.61918(2) 0.36304(2) 0.02554(8) Uani 1 1 d .
N1 N 0.84546(11) 0.66880(6) 0.39294(7) 0.01857(17) Uani 1 1 d .
O1 O 0.82845(11) 0.71086(6) 0.19834(7) 0.02741(18) Uani 1 1 d .
O2 O 0.99904(9) 0.60479(5) 0.26023(6) 0.01924(15) Uani 1 1 d .

loop_
_atom_site_aniso_label
_atom_site_aniso_U_11
_atom_site_aniso_U_22
_atom_site_aniso_U_33
_atom_site_aniso_U_23
_atom_site_aniso_U_13
_atom_site_aniso_U_12
C1 0.0190(4) 0.0173(4) 0.0137(4) 0.0005(3) 0.0025(3) 0.0021(3)
C2 0.0200(4) 0.0164(4) 0.0134(4) -0.0022(3) 0.0012(3) -0.0002(3)
C3 0.0271(5) 0.0189(4) 0.0163(4) 0.0031(3) 0.0059(4) 0.0030(4)
C4 0.0334(6) 0.0212(5) 0.0179(5) 0.0044(4) 0.0061(4) 0.0082(4)
C5 0.0251(5) 0.0284(5) 0.0138(4) 0.0046(4) 0.0022(4) 0.0097(4)
C6 0.0195(4) 0.0201(4) 0.0146(4) 0.0006(3) 0.0024(3) -0.0002(3)
C7 0.0390(6) 0.0362(6) 0.0157(5) 0.0018(4) 0.0123(4) 0.0086(5)
C8 0.0240(5) 0.0346(6) 0.0206(5) -0.0054(4) 0.0081(4) 0.0011(4)
C9 0.0199(4) 0.0193(4) 0.0164(4) -0.0009(3) 0.0043(3) 0.0011(3)
C10 0.0186(4) 0.0182(4) 0.0174(4) -0.0009(3) 0.0060(3) 0.0015(3)
C11 0.0222(5) 0.0191(5) 0.0290(5) -0.0009(4) 0.0094(4) 0.0006(4)
C12 0.0356(6) 0.0205(5) 0.0341(6) 0.0060(4) 0.0186(5) 0.0051(4)
C13 0.0391(7) 0.0331(6) 0.0234(5) 0.0081(4) 0.0101(5) 0.0159(5)
C14 0.0285(6) 0.0364(6) 0.0251(5) 0.0005(5) -0.0020(4) 0.0088(5)
C15 0.0222(5) 0.0244(5) 0.0237(5) 0.0004(4) 0.0018(4) 0.0001(4)
Cl1 0.02937(14) 0.02203(13) 0.02476(14) -0.00824(9) -0.00257(10) -0.00276(9)
N1 0.0211(4) 0.0230(4) 0.0119(4) 0.0028(3) 0.0030(3) 0.0065(3)
O1 0.0339(4) 0.0340(4) 0.0146(3) 0.0072(3) 0.0047(3) 0.0105(3)
O2 0.0222(3) 0.0229(4) 0.0131(3) 0.0004(3) 0.0058(3) 0.0033(3)

loop_
_atom_type_symbol
_atom_type_description
_atom_type_scat_dispersion_real
_atom_type_scat_dispersion_imag
_atom_type_scat_source
C C 0.0033 0.0016 'International Tables Vol C Tables 4.2.6.8 and 6.1.1.4'
H H 0.0000 0.0000 'International Tables Vol C Tables 4.2.6.8 and 6.1.1.4'
Cl Cl 0.1484 0.1585 'International Tables Vol C Tables 4.2.6.8 and 6.1.1.4'
N N 0.0061 0.0033 'International Tables Vol C Tables 4.2.6.8 and 6.1.1.4'
O O 0.0106 0.0060 'International Tables Vol C Tables 4.2.6.8 and 6.1.1.4'

loop_
_geom_angle_atom_site_label_1
_geom_angle_atom_site_label_2
_geom_angle_atom_site_label_3
_geom_angle
H1A C1 H1B 108.0
C2 C1 H1A 109.3
C2 C1 H1B 109.3
N1 C1 H1A 109.3
N1 C1 H1B 109.3
N1 C1 C2 111.55(8)
C1 C2 C3 111.34(8)
C1 C2 C9 111.83(8)
C1 C2 Cl1 107.12(6)
C3 C2 C9 110.07(8)
C3 C2 Cl1 107.63(7)
C9 C2 Cl1 108.67(7)
C2 C3 H3A 109.0
C2 C3 H3B 109.0
H3A C3 H3B 107.8
C4 C3 C2 113.06(8)
C4 C3 H3A 109.0
C4 C3 H3B 109.0
C3 C4 H4A 109.5
C3 C4 H4B 109.5
H4A C4 H4B 108.1
C5 C4 C3 110.62(9)
C5 C4 H4A 109.5
C5 C4 H4B 109.5
C4 C5 H5A 109.7
C4 C5 H5B 109.7
H5A C5 H5B 108.2
N1 C5 C4 109.65(9)
N1 C5 H5A 109.7
N1 C5 H5B 109.7
N1 C6 O2 112.37(8)
O1 C6 N1 124.56(9)
O1 C6 O2 123.07(9)
H7A C7 H7B 108.5
C8 C7 H7A 110.1
C8 C7 H7B 110.1
O2 C7 H7A 110.1
O2 C7 H7B 110.1
O2 C7 C8 107.81(9)
C7 C8 H8A 109.5
C7 C8 H8B 109.5
C7 C8 H8C 109.5
H8A C8 H8B 109.5
H8A C8 H8C 109.5
H8B C8 H8C 109.5
C2 C9 H9A 108.3
C2 C9 H9B 108.3
H9A C9 H9B 107.4
C10 C9 C2 115.74(8)
C10 C9 H9A 108.3
C10 C9 H9B 108.3
C11 C10 C9 121.34(9)
C15 C10 C9 120.29(9)
C15 C10 C11 118.37(10)
C10 C11 H11 119.6
C12 C11 C10 120.77(11)
C12 C11 H11 119.6
C11 C12 H12 119.9
C13 C12 C11 120.14(11)
C13 C12 H12 119.9
C12 C13 H13 120.2
C14 C13 C12 119.67(11)
C14 C13 H13 120.2
C13 C14 H14 119.9
C13 C14 C15 120.16(11)
C15 C14 H14 119.9
C10 C15 H15 119.6
C14 C15 C10 120.88(11)
C14 C15 H15 119.6
C1 N1 C5 114.86(8)
C6 N1 C1 119.94(8)
C6 N1 C5 125.15(8)
C6 O2 C7 114.41(8)

loop_
_geom_bond_atom_site_label_1
_geom_bond_atom_site_label_2
_geom_bond_distance
C1 H1A 0.9900
C1 H1B 0.9900
C1 C2 1.5271(13)
C1 N1 1.4554(12)
C2 C3 1.5321(14)
C2 C9 1.5343(13)
C2 Cl1 1.8331(10)
C3 H3A 0.9900
C3 H3B 0.9900
C3 C4 1.5278(14)
C4 H4A 0.9900
C4 H4B 0.9900
C4 C5 1.5213(16)
C5 H5A 0.9900
C5 H5B 0.9900
C5 N1 1.4636(12)
C6 N1 1.3475(12)
C6 O1 1.2212(12)
C6 O2 1.3517(12)
C7 H7A 0.9900
C7 H7B 0.9900
C7 C8 1.4985(17)
C7 O2 1.4491(12)
C8 H8A 0.9800
C8 H8B 0.9800
C8 H8C 0.9800
C9 H9A 0.9900
C9 H9B 0.9900
C9 C10 1.5096(14)
C10 C11 1.3953(14)
C10 C15 1.3937(15)
C11 H11 0.9500
C11 C12 1.3935(16)
C12 H12 0.9500
C12 C13 1.386(2)
C13 H13 0.9500
C13 C14 1.3854(19)
C14 H14 0.9500
C14 C15 1.3919(16)
C15 H15 0.9500

loop_
_geom_torsion_atom_site_label_1
_geom_torsion_atom_site_label_2
_geom_torsion_atom_site_label_3
_geom_torsion_atom_site_label_4
_geom_torsion
C1 C2 C3 C4 -48.53(12)
C1 C2 C9 C10 58.39(11)
C2 C1 N1 C5 -56.61(11)
C2 C1 N1 C6 120.84(10)
C2 C3 C4 C5 51.87(12)
C2 C9 C10 C11 -86.64(12)
C2 C9 C10 C15 93.91(11)
C3 C2 C9 C10 -177.29(9)
C3 C4 C5 N1 -55.25(11)
C4 C5 N1 C1 59.47(12)
C4 C5 N1 C6 -117.83(11)
C8 C7 O2 C6 -174.81(9)
C9 C2 C3 C4 -173.13(9)
C9 C10 C11 C12 179.65(9)
C9 C10 C15 C14 179.81(10)
C10 C11 C12 C13 0.68(17)
C11 C10 C15 C14 0.34(16)
C11 C12 C13 C14 0.09(17)
C12 C13 C14 C15 -0.64(18)
C13 C14 C15 C10 0.42(17)
C15 C10 C11 C12 -0.89(15)
Cl1 C2 C3 C4 68.59(10)
Cl1 C2 C9 C10 -59.65(10)
N1 C1 C2 C3 49.25(10)
N1 C1 C2 C9 172.86(8)
N1 C1 C2 Cl1 -68.17(9)
N1 C6 O2 C7 -176.27(10)
O1 C6 N1 C1 3.16(16)
O1 C6 N1 C5 -179.67(11)
O1 C6 O2 C7 3.09(15)
O2 C6 N1 C1 -177.49(8)
O2 C6 N1 C5 -0.32(15)
